data_4070038
loop_
_publ_author_name
'Tsui, Jordan A.'
'Sterenberg, Brian T.'

_publ_section_title
;
 A Metal-Templated 4 + 2 Cycloaddition Reaction of an Alkyne and a Diyne
 To Form a 1,2-Aryne
;
_journal_issue 17
_journal_name_full Organometallics
_journal_page_first 4906
_journal_paper_doi 10.1021/om900578d
_journal_volume 28
_journal_year 2009
_chemical_formula_moiety 'C62 H48 O4 P4 Pt1 W1, C4 H10 O'
_chemical_formula_sum 'C64 H52 Cl2 O5 P4 Pt W'
_chemical_formula_weight 1474.78
_chemical_name_systematic
;
 ?
;
_space_group_IT_number 14
_symmetry_cell_setting monoclinic
_symmetry_space_group_name_Hall '-P 2ybc'
_symmetry_space_group_name_H-M 'P 1 21/c 1'
_atom_sites_solution_hydrogens geom
_atom_sites_solution_primary direct
_atom_sites_solution_secondary difmap
_audit_creation_method SHELXL-97
_cell_angle_alpha 90.00
_cell_angle_beta 117.7430(10)
_cell_angle_gamma 90.00
_cell_formula_units_Z 4
_cell_length_a 20.8800(19)
_cell_length_b 15.9958(15)
_cell_length_c 21.821(2)
_cell_measurement_reflns_used 5545
_cell_measurement_temperature 193(2)
_cell_measurement_theta_max 26.01
_cell_measurement_theta_min 2.24
_cell_volume 6450.2(10)
_computing_cell_refinement 'Bruker SAINT'
_computing_data_collection 'Bruker APEX2'
_computing_data_reduction 'Bruker SAINT'
_computing_molecular_graphics 'Ortep-3 for Windows (Farrugia, 1997)'
_computing_publication_material 'WinGX publication routines (Farrugia, 1999)'
_computing_structure_refinement 'SHELXL-97 (Sheldrick, 1997)'
_computing_structure_solution 'SHELXS-86 (Sheldrick, 1986)'
_diffrn_ambient_temperature 193(2)
_diffrn_measured_fraction_theta_full 0.993
_diffrn_measured_fraction_theta_max 0.993
_diffrn_measurement_device_type 'Bruker APEX-II CCD'
_diffrn_measurement_method '\f and \w scans'
_diffrn_radiation_monochromator graphite
_diffrn_radiation_source 'fine-focus sealed tube'
_diffrn_radiation_type MoK\a
_diffrn_radiation_wavelength 0.71073
_diffrn_reflns_av_R_equivalents 0.0528
_diffrn_reflns_av_sigmaI/netI 0.0507
_diffrn_reflns_limit_h_max 26
_diffrn_reflns_limit_h_min -26
_diffrn_reflns_limit_k_max 19
_diffrn_reflns_limit_k_min -19
_diffrn_reflns_limit_l_max 25
_diffrn_reflns_limit_l_min -27
_diffrn_reflns_number 44326
_diffrn_reflns_theta_full 26.39
_diffrn_reflns_theta_max 26.39
_diffrn_reflns_theta_min 1.65
_diffrn_standards_decay_% 0
_diffrn_standards_interval_count 0
_diffrn_standards_interval_time 0
_diffrn_standards_number 0
_exptl_absorpt_coefficient_mu 4.175
_exptl_absorpt_correction_T_max 0.5925
_exptl_absorpt_correction_T_min 0.2668
_exptl_absorpt_correction_type multi-scan
_exptl_absorpt_process_details 'SADABS (Sheldrick, 1996)'
_exptl_crystal_colour orange
_exptl_crystal_density_diffrn 1.519
_exptl_crystal_density_method 'not measured'
_exptl_crystal_description prism
_exptl_crystal_F_000 2888
_exptl_crystal_size_max 0.43
_exptl_crystal_size_mid 0.14
_exptl_crystal_size_min 0.14
_refine_diff_density_max 1.735
_refine_diff_density_min -1.170
_refine_diff_density_rms 0.231
_refine_ls_extinction_method none
_refine_ls_goodness_of_fit_ref 1.076
_refine_ls_hydrogen_treatment constr
_refine_ls_matrix_type full
_refine_ls_number_parameters 709
_refine_ls_number_reflns 13116
_refine_ls_number_restraints 20
_refine_ls_restrained_S_all 1.085
_refine_ls_R_factor_all 0.0878
_refine_ls_R_factor_gt 0.0479
_refine_ls_shift/su_max 3.822
_refine_ls_shift/su_mean 0.050
_refine_ls_structure_factor_coef Fsqd
_refine_ls_weighting_details 'calc w=1/[\s^2^(Fo^2^)+(0.0913P)^2^+10.2970P] where P=(Fo^2^+2Fc^2^)/3'
_refine_ls_weighting_scheme calc
_refine_ls_wR_factor_gt 0.1382
_refine_ls_wR_factor_ref 0.1654
_reflns_number_gt 8716
_reflns_number_total 13116
_reflns_threshold_expression >2sigma(I)
_cod_data_source_file om900578d_si_002.cif
_cod_data_source_block jt-06
_cod_original_cell_volume 6450.1(10)
_cod_original_sg_symbol_H-M 'P 21/c'
_cod_database_code 4070038

loop_
_symmetry_equiv_pos_as_xyz
'x, y, z'
'-x, y+1/2, -z+1/2'
'-x, -y, -z'
'x, -y-1/2, z-1/2'

loop_
_atom_site_label
_atom_site_type_symbol
_atom_site_fract_x
_atom_site_fract_y
_atom_site_fract_z
_atom_site_U_iso_or_equiv
_atom_site_adp_type
_atom_site_occupancy
_atom_site_symmetry_multiplicity
_atom_site_calc_flag
_atom_site_refinement_flags
_atom_site_disorder_assembly
_atom_site_disorder_group
C1 C 0.3546(7) 0.9502(7) 0.1044(7) 0.072(3) Uani 1 1 d . . .
C2 C 0.4502(6) 1.0370(7) 0.2146(7) 0.080(4) Uani 1 1 d . . .
C3 C 0.3434(5) 1.0957(6) 0.2510(6) 0.056(3) Uani 1 1 d . . .
C4 C 0.3637(6) 0.9266(8) 0.2334(6) 0.068(3) Uani 1 1 d . . .
C5 C 0.2645(4) 1.3999(4) 0.1916(4) 0.0345(18) Uani 1 1 d . . .
C6 C 0.3271(4) 1.3947(5) 0.1838(5) 0.047(2) Uani 1 1 d . . .
H6 H 0.3608 1.4396 0.1991 0.056 Uiso 1 1 calc R . .
C7 C 0.3407(5) 1.3246(5) 0.1538(5) 0.049(2) Uani 1 1 d . . .
H7 H 0.3822 1.3239 0.1467 0.059 Uiso 1 1 calc R . .
C8 C 0.2948(4) 1.2555(5) 0.1341(5) 0.039(2) Uani 1 1 d . . .
C9 C 0.2161(4) 1.3314(4) 0.1702(4) 0.0308(17) Uani 1 1 d . . .
C10 C 0.2332(4) 1.2581(5) 0.1451(4) 0.0331(18) Uani 1 1 d . . .
C11 C 0.1926(4) 1.1831(5) 0.1319(4) 0.0332(17) Uani 1 1 d . . .
C12 C 0.1816(4) 1.1091(5) 0.1258(4) 0.0330(17) Uani 1 1 d . . .
C20 C 0.3065(5) 1.4935(6) 0.3170(5) 0.046(2) Uani 1 1 d . . .
C21 C 0.3474(6) 1.4238(7) 0.3502(6) 0.063(3) Uani 1 1 d . . .
H21 H 0.3414 1.3738 0.3245 0.075 Uiso 1 1 calc R . .
C22 C 0.3963(7) 1.4252(9) 0.4190(7) 0.086(4) Uani 1 1 d . . .
H22 H 0.4243 1.3771 0.4412 0.103 Uiso 1 1 calc R . .
C23 C 0.4041(7) 1.5002(12) 0.4566(7) 0.090(4) Uani 1 1 d . . .
H23 H 0.4366 1.5024 0.5048 0.109 Uiso 1 1 calc R . .
C24 C 0.3636(7) 1.5715(9) 0.4223(7) 0.079(4) Uani 1 1 d . . .
H24 H 0.3706 1.6229 0.4464 0.095 Uiso 1 1 calc R . .
C25 C 0.3150(6) 1.5659(7) 0.3552(6) 0.062(3) Uani 1 1 d . . .
H25 H 0.2854 1.6129 0.3331 0.075 Uiso 1 1 calc R . .
C30 C 0.2583(5) 1.5803(5) 0.1871(5) 0.040(2) Uani 1 1 d . . .
C31 C 0.3253(5) 1.6138(5) 0.2108(6) 0.056(3) Uani 1 1 d . . .
H31 H 0.3635 1.5938 0.2529 0.067 Uiso 1 1 calc R . .
C32 C 0.3394(7) 1.6759(7) 0.1753(8) 0.088(5) Uani 1 1 d . . .
H32 H 0.3874 1.6960 0.1911 0.105 Uiso 1 1 calc R . .
C33 C 0.2862(8) 1.7071(7) 0.1195(9) 0.094(5) Uani 1 1 d . . .
H33 H 0.2957 1.7524 0.0968 0.112 Uiso 1 1 calc R . .
C34 C 0.2162(7) 1.6764(7) 0.0924(8) 0.090(4) Uani 1 1 d . . .
H34 H 0.1787 1.6990 0.0510 0.108 Uiso 1 1 calc R . .
C35 C 0.2022(6) 1.6121(6) 0.1269(6) 0.062(3) Uani 1 1 d . . .
H35 H 0.1547 1.5900 0.1095 0.074 Uiso 1 1 calc R . .
C40 C 0.1217(4) 1.2653(5) 0.2240(4) 0.0354(19) Uani 1 1 d . . .
C41 C 0.0545(5) 1.2439(5) 0.2184(5) 0.042(2) Uani 1 1 d . . .
H41 H 0.0119 1.2702 0.1846 0.051 Uiso 1 1 calc R . .
C42 C 0.0501(6) 1.1843(6) 0.2621(5) 0.055(3) Uani 1 1 d . . .
H42 H 0.0043 1.1698 0.2586 0.067 Uiso 1 1 calc R . .
C43 C 0.1110(7) 1.1466(6) 0.3102(6) 0.068(3) Uani 1 1 d . . .
H43 H 0.1072 1.1042 0.3389 0.082 Uiso 1 1 calc R . .
C44 C 0.1795(6) 1.1691(6) 0.3182(5) 0.056(3) Uani 1 1 d . . .
H44 H 0.2220 1.1438 0.3531 0.068 Uiso 1 1 calc R . .
C45 C 0.1843(5) 1.2280(5) 0.2750(5) 0.042(2) Uani 1 1 d . . .
H45 H 0.2303 1.2435 0.2798 0.050 Uiso 1 1 calc R . .
C50 C 0.0647(4) 1.3278(5) 0.0792(4) 0.0356(18) Uani 1 1 d . . .
C51 C 0.0283(4) 1.2527(5) 0.0550(5) 0.043(2) Uani 1 1 d . . .
H51 H 0.0334 1.2092 0.0866 0.051 Uiso 1 1 calc R . .
C52 C -0.0158(5) 1.2411(6) -0.0156(5) 0.055(3) Uani 1 1 d . . .
H52 H -0.0412 1.1899 -0.0320 0.067 Uiso 1 1 calc R . .
C53 C -0.0227(5) 1.3032(7) -0.0622(5) 0.056(3) Uani 1 1 d . . .
H53 H -0.0523 1.2949 -0.1104 0.067 Uiso 1 1 calc R . .
C54 C 0.0134(6) 1.3768(7) -0.0381(5) 0.061(3) Uani 1 1 d . . .
H54 H 0.0087 1.4196 -0.0701 0.074 Uiso 1 1 calc R . .
C55 C 0.0570(5) 1.3906(6) 0.0326(5) 0.050(2) Uani 1 1 d . . .
H55 H 0.0811 1.4426 0.0486 0.060 Uiso 1 1 calc R . .
C60 C 0.2389(5) 1.1507(5) 0.0111(5) 0.040(2) Uani 1 1 d . . .
C61 C 0.1791(5) 1.2052(6) -0.0177(5) 0.047(2) Uani 1 1 d . . .
H61 H 0.1761 1.2511 0.0085 0.056 Uiso 1 1 calc R . .
C62 C 0.1244(5) 1.1912(6) -0.0847(5) 0.053(2) Uani 1 1 d . . .
H62 H 0.0834 1.2271 -0.1037 0.064 Uiso 1 1 calc R . .
C63 C 0.1289(6) 1.1260(6) -0.1238(5) 0.055(3) Uani 1 1 d . . .
H63 H 0.0914 1.1169 -0.1695 0.066 Uiso 1 1 calc R . .
C64 C 0.1886(6) 1.0743(6) -0.0958(5) 0.053(2) Uani 1 1 d . . .
H64 H 0.1924 1.0299 -0.1228 0.063 Uiso 1 1 calc R . .
C65 C 0.2419(5) 1.0860(5) -0.0303(5) 0.048(2) Uani 1 1 d . . .
H65 H 0.2822 1.0491 -0.0121 0.058 Uiso 1 1 calc R . .
C70 C 0.3848(5) 1.2026(5) 0.0771(6) 0.052(3) Uani 1 1 d . . .
C71 C 0.3658(7) 1.2524(8) 0.0206(7) 0.083(4) Uani 1 1 d . . .
H71 H 0.3160 1.2640 -0.0083 0.100 Uiso 1 1 calc R . .
C72 C 0.4172(8) 1.2870(9) 0.0034(8) 0.098(5) Uani 1 1 d . . .
H72 H 0.4018 1.3190 -0.0377 0.118 Uiso 1 1 calc R . .
C73 C 0.4886(9) 1.2748(8) 0.0457(9) 0.094(5) Uani 1 1 d . . .
H73 H 0.5236 1.2997 0.0351 0.113 Uiso 1 1 calc R . .
C74 C 0.5098(8) 1.2275(10) 0.1026(9) 0.107(5) Uani 1 1 d . . .
H74 H 0.5599 1.2181 0.1321 0.129 Uiso 1 1 calc R . .
C75 C 0.4557(6) 1.1903(7) 0.1192(7) 0.076(4) Uani 1 1 d . . .
H75 H 0.4708 1.1574 0.1598 0.091 Uiso 1 1 calc R . .
C80 C 0.1526(5) 0.9727(5) 0.0383(5) 0.041(2) Uani 1 1 d . . .
C81 C 0.0881(5) 1.0108(7) -0.0013(5) 0.056(3) Uani 1 1 d . . .
H81 H 0.0728 1.0544 0.0184 0.067 Uiso 1 1 calc R . .
C82 C 0.0437(8) 0.9877(10) -0.0700(7) 0.087(4) Uani 1 1 d . . .
H82 H -0.0007 1.0157 -0.0975 0.104 Uiso 1 1 calc R . .
C83 C 0.0668(11) 0.9228(11) -0.0965(7) 0.116(7) Uani 1 1 d . . .
H83 H 0.0379 0.9068 -0.1434 0.139 Uiso 1 1 calc R . .
C84 C 0.1325(10) 0.8791(8) -0.0562(7) 0.096(5) Uani 1 1 d . . .
H84 H 0.1469 0.8333 -0.0745 0.115 Uiso 1 1 calc R . .
C85 C 0.1734(7) 0.9059(6) 0.0096(6) 0.072(3) Uani 1 1 d . . .
H85 H 0.2180 0.8784 0.0374 0.086 Uiso 1 1 calc R . .
C90 C 0.1769(5) 0.9475(5) 0.1757(4) 0.041(2) Uani 1 1 d . . .
C91 C 0.1887(6) 0.8614(5) 0.1825(5) 0.055(3) Uani 1 1 d . . .
H91 H 0.2165 0.8354 0.1636 0.066 Uiso 1 1 calc R . .
C92 C 0.1600(8) 0.8143(7) 0.2165(6) 0.075(4) Uani 1 1 d . . .
H92 H 0.1676 0.7556 0.2204 0.090 Uiso 1 1 calc R . .
C93 C 0.1210(7) 0.8505(8) 0.2446(7) 0.079(4) Uani 1 1 d . . .
H93 H 0.1017 0.8171 0.2681 0.095 Uiso 1 1 calc R . .
C94 C 0.1093(7) 0.9350(8) 0.2392(6) 0.073(3) Uani 1 1 d . . .
H94 H 0.0818 0.9600 0.2588 0.088 Uiso 1 1 calc R . .
C95 C 0.1376(5) 0.9844(6) 0.2052(5) 0.051(2) Uani 1 1 d . . .
H95 H 0.1301 1.0431 0.2021 0.061 Uiso 1 1 calc R . .
Cl1 Cl 0.00413(12) 1.45662(14) 0.17823(14) 0.0516(6) Uani 1 1 d . . .
Cl2 Cl 0.12703(13) 1.60785(12) 0.25271(14) 0.0500(6) Uani 1 1 d . . .
O1 O 0.3651(6) 0.9048(5) 0.0702(5) 0.107(3) Uani 1 1 d . . .
O2 O 0.5132(5) 1.0322(7) 0.2414(8) 0.147(5) Uani 1 1 d . . .
O3 O 0.3410(5) 1.1341(6) 0.2944(4) 0.087(3) Uani 1 1 d . . .
O4 O 0.3756(5) 0.8664(5) 0.2665(5) 0.098(3) Uani 1 1 d . . .
P1 P 0.23992(12) 1.48988(12) 0.22707(12) 0.0342(5) Uani 1 1 d . . .
P2 P 0.12873(11) 1.34696(12) 0.16933(11) 0.0314(4) Uani 1 1 d . . .
P3 P 0.31584(12) 1.16013(13) 0.09810(13) 0.0400(5) Uani 1 1 d . . .
P4 P 0.21121(12) 1.00602(12) 0.12628(12) 0.0342(5) Uani 1 1 d . . .
Pt Pt 0.126518(16) 1.474742(17) 0.206769(17) 0.03250(11) Uani 1 1 d . . .
W W 0.345401(19) 1.02644(2) 0.17405(2) 0.04574(13) Uani 1 1 d . . .
C111 C 0.5083(13) 0.7921(15) 0.1840(11) 0.083(7) Uiso 0.50 1 d PD . .
H11A H 0.5104 0.8510 0.1726 0.124 Uiso 0.50 1 calc PR . .
H11B H 0.5567 0.7731 0.2173 0.124 Uiso 0.50 1 calc PR . .
H11C H 0.4754 0.7861 0.2043 0.124 Uiso 0.50 1 calc PR . .
C112 C 0.4799(13) 0.7380(12) 0.1163(11) 0.075(6) Uiso 0.50 1 d PD . .
H11D H 0.4323 0.7621 0.0843 0.090 Uiso 0.50 1 calc PR . .
H11E H 0.5125 0.7512 0.0961 0.090 Uiso 0.50 1 calc PR . .
O113 O 0.4710(10) 0.6592(11) 0.1102(10) 0.094(5) Uiso 0.50 1 d PD . .
C114 C 0.4322(17) 0.5932(18) 0.072(2) 0.162(16) Uiso 0.50 1 d PD . .
H11F H 0.4019 0.6103 0.0230 0.195 Uiso 0.50 1 calc PR . .
H11G H 0.4001 0.5712 0.0901 0.195 Uiso 0.50 1 calc PR . .
C115 C 0.4853(16) 0.5284(17) 0.0764(17) 0.102(9) Uiso 0.50 1 d PD . .
H11H H 0.4596 0.4810 0.0467 0.153 Uiso 0.50 1 calc PR . .
H11I H 0.5125 0.5093 0.1245 0.153 Uiso 0.50 1 calc PR . .
H11J H 0.5188 0.5522 0.0612 0.153 Uiso 0.50 1 calc PR . .
C125 C 0.7782(18) 0.5410(18) 0.0032(17) 0.034(7) Uiso 0.25 1 d PDU A 1
H12A H 0.8282 0.5605 0.0206 0.052 Uiso 0.25 1 calc PR A 1
H12B H 0.7479 0.5870 0.0045 0.052 Uiso 0.25 1 calc PR A 1
H12C H 0.7599 0.5215 -0.0446 0.052 Uiso 0.25 1 calc PR A 1
C124 C 0.776(3) 0.468(3) 0.049(3) 0.102(17) Uiso 0.25 1 d PDU A 1
H12D H 0.8155 0.4320 0.0505 0.122 Uiso 0.25 1 calc PR A 1
H12E H 0.7978 0.4953 0.0951 0.122 Uiso 0.25 1 calc PR A 1
O123 O 0.7317(19) 0.406(2) 0.0586(18) 0.090(10) Uiso 0.25 1 d PDU A 1
C122 C 0.699(3) 0.362(3) 0.098(3) 0.100(17) Uiso 0.25 1 d PDU A 1
H12F H 0.7359 0.3415 0.1438 0.120 Uiso 0.25 1 calc PR A 1
H12G H 0.6663 0.3160 0.0714 0.120 Uiso 0.25 1 calc PR A 1
C121 C 0.658(4) 0.440(4) 0.104(4) 0.11(2) Uiso 0.25 1 d PDU A 1
H12H H 0.6348 0.4265 0.1325 0.169 Uiso 0.25 1 calc PR A 1
H12I H 0.6209 0.4561 0.0573 0.169 Uiso 0.25 1 calc PR A 1
H12J H 0.6920 0.4861 0.1246 0.169 Uiso 0.25 1 calc PR A 1
C131 C 0.6956(16) 0.3025(16) 0.0997(15) 0.027(6) Uiso 0.25 1 d PDU B 2
H13A H 0.6751 0.2961 0.1318 0.041 Uiso 0.25 1 calc PR B 2
H13B H 0.7398 0.2691 0.1161 0.041 Uiso 0.25 1 calc PR B 2
H13C H 0.6603 0.2833 0.0536 0.041 Uiso 0.25 1 calc PR B 2
C132 C 0.715(5) 0.402(2) 0.096(5) 0.16(2) Uiso 0.25 1 d PDU B 2
H13D H 0.6807 0.4263 0.1107 0.195 Uiso 0.25 1 calc PR B 2
H13E H 0.7619 0.4034 0.1384 0.195 Uiso 0.25 1 calc PR B 2
O133 O 0.7262(18) 0.4840(18) 0.0600(17) 0.073(8) Uiso 0.25 1 d PDU B 2
C134 C 0.765(2) 0.511(4) 0.021(3) 0.099(16) Uiso 0.25 1 d PDU B 2
H13F H 0.7780 0.5713 0.0292 0.118 Uiso 0.25 1 calc PR B 2
H13G H 0.7344 0.5026 -0.0295 0.118 Uiso 0.25 1 calc PR B 2
C135 C 0.8346(19) 0.456(2) 0.048(2) 0.046(9) Uiso 0.25 1 d PDU B 2
H13H H 0.8622 0.4706 0.0238 0.070 Uiso 0.25 1 calc PR B 2
H13I H 0.8207 0.3969 0.0404 0.070 Uiso 0.25 1 calc PR B 2
H13J H 0.8644 0.4658 0.0980 0.070 Uiso 0.25 1 calc PR B 2

loop_
_atom_site_aniso_label
_atom_site_aniso_U_11
_atom_site_aniso_U_22
_atom_site_aniso_U_33
_atom_site_aniso_U_23
_atom_site_aniso_U_13
_atom_site_aniso_U_12
C1 0.086(9) 0.055(6) 0.101(10) 0.011(6) 0.065(8) 0.009(6)
C2 0.034(6) 0.081(8) 0.102(10) 0.014(7) 0.012(6) 0.003(5)
C3 0.040(5) 0.055(6) 0.056(7) -0.002(5) 0.008(5) -0.002(4)
C4 0.055(7) 0.077(8) 0.058(7) -0.003(6) 0.015(6) 0.007(6)
C5 0.035(4) 0.027(4) 0.048(5) -0.002(3) 0.025(4) 0.000(3)
C6 0.033(5) 0.035(4) 0.079(7) -0.005(4) 0.031(5) -0.006(3)
C7 0.043(5) 0.044(5) 0.074(7) -0.009(5) 0.040(5) -0.003(4)
C8 0.037(5) 0.034(4) 0.056(6) 0.004(4) 0.029(5) 0.005(3)
C9 0.032(4) 0.028(4) 0.038(5) 0.004(3) 0.021(4) 0.002(3)
C10 0.038(5) 0.032(4) 0.034(5) 0.007(3) 0.020(4) 0.000(3)
C11 0.031(4) 0.032(4) 0.038(5) 0.002(3) 0.016(4) 0.005(3)
C12 0.037(4) 0.028(4) 0.037(5) -0.006(3) 0.019(4) -0.001(3)
C20 0.036(5) 0.051(5) 0.049(6) -0.009(4) 0.020(5) -0.015(4)
C21 0.059(7) 0.057(6) 0.062(7) 0.001(5) 0.019(6) -0.004(5)
C22 0.080(9) 0.091(10) 0.078(10) -0.002(8) 0.028(8) 0.007(7)
C23 0.047(7) 0.166(14) 0.055(8) -0.006(9) 0.020(6) -0.015(8)
C24 0.075(9) 0.095(9) 0.077(9) -0.023(8) 0.043(8) -0.026(8)
C25 0.057(7) 0.063(6) 0.062(7) -0.010(6) 0.024(6) 0.000(5)
C30 0.056(5) 0.026(4) 0.057(6) 0.004(4) 0.042(5) 0.004(4)
C31 0.056(6) 0.040(5) 0.091(8) 0.004(5) 0.050(6) -0.008(4)
C32 0.077(9) 0.051(7) 0.167(15) 0.013(8) 0.085(10) 0.002(6)
C33 0.113(11) 0.055(7) 0.174(15) 0.036(8) 0.118(12) 0.018(7)
C34 0.104(10) 0.061(7) 0.139(12) 0.063(8) 0.086(10) 0.045(7)
C35 0.069(7) 0.048(5) 0.094(9) 0.030(6) 0.058(7) 0.018(5)
C40 0.041(5) 0.033(4) 0.042(5) -0.007(4) 0.028(4) -0.012(3)
C41 0.048(5) 0.038(4) 0.051(6) -0.009(4) 0.031(5) -0.013(4)
C42 0.079(7) 0.051(5) 0.053(6) -0.010(5) 0.044(6) -0.025(5)
C43 0.119(10) 0.043(5) 0.067(8) -0.002(5) 0.064(8) -0.022(6)
C44 0.085(8) 0.046(5) 0.045(6) 0.006(4) 0.037(6) -0.003(5)
C45 0.049(5) 0.037(4) 0.047(6) 0.002(4) 0.029(5) -0.002(4)
C50 0.030(4) 0.038(4) 0.038(5) -0.002(4) 0.015(4) -0.004(3)
C51 0.037(5) 0.044(5) 0.048(6) -0.001(4) 0.020(4) -0.005(4)
C52 0.042(5) 0.058(6) 0.057(7) -0.017(5) 0.016(5) -0.003(5)
C53 0.046(6) 0.070(7) 0.041(6) -0.004(5) 0.011(5) 0.007(5)
C54 0.059(7) 0.079(7) 0.043(6) 0.015(6) 0.022(5) 0.013(6)
C55 0.054(6) 0.045(5) 0.050(6) 0.009(4) 0.024(5) 0.002(4)
C60 0.054(5) 0.031(4) 0.049(5) 0.001(4) 0.037(5) 0.000(4)
C61 0.065(6) 0.046(5) 0.043(6) 0.006(4) 0.036(5) -0.001(4)
C62 0.056(6) 0.065(6) 0.047(6) 0.020(5) 0.032(5) 0.015(5)
C63 0.072(7) 0.066(6) 0.038(6) -0.002(5) 0.034(5) -0.011(5)
C64 0.066(7) 0.058(6) 0.042(6) -0.007(5) 0.032(5) 0.003(5)
C65 0.058(6) 0.039(5) 0.059(6) 0.003(4) 0.036(5) 0.003(4)
C70 0.057(6) 0.038(5) 0.087(8) -0.006(5) 0.054(6) -0.005(4)
C71 0.071(8) 0.081(8) 0.113(11) 0.009(8) 0.057(8) -0.013(6)
C72 0.093(11) 0.094(10) 0.131(13) 0.020(9) 0.071(10) -0.021(8)
C73 0.105(12) 0.077(9) 0.147(15) -0.012(9) 0.098(12) -0.023(8)
C74 0.068(9) 0.122(12) 0.162(16) 0.006(12) 0.079(11) -0.012(8)
C75 0.052(7) 0.073(7) 0.117(11) 0.005(7) 0.051(7) -0.014(6)
C80 0.051(5) 0.037(4) 0.042(5) -0.002(4) 0.026(5) -0.018(4)
C81 0.042(6) 0.073(7) 0.043(6) -0.001(5) 0.013(5) -0.015(5)
C82 0.084(9) 0.105(10) 0.053(8) 0.007(7) 0.015(7) -0.043(8)
C83 0.177(18) 0.114(13) 0.057(9) -0.035(9) 0.056(11) -0.104(13)
C84 0.171(16) 0.064(8) 0.065(9) -0.026(7) 0.067(10) -0.042(9)
C85 0.108(10) 0.040(5) 0.081(9) -0.021(5) 0.056(8) -0.012(6)
C90 0.046(5) 0.038(4) 0.036(5) -0.002(4) 0.017(4) -0.010(4)
C91 0.085(7) 0.034(5) 0.061(7) -0.007(4) 0.047(6) -0.016(5)
C92 0.118(11) 0.043(6) 0.068(8) 0.000(5) 0.047(8) -0.027(6)
C93 0.074(8) 0.083(9) 0.084(9) 0.024(7) 0.039(7) -0.025(7)
C94 0.078(8) 0.093(9) 0.068(8) 0.003(7) 0.050(7) -0.006(7)
C95 0.055(6) 0.047(5) 0.060(7) 0.004(5) 0.035(5) 0.002(4)
Cl1 0.0412(12) 0.0483(12) 0.0796(18) 0.0050(11) 0.0402(13) 0.0033(9)
Cl2 0.0605(14) 0.0303(10) 0.0753(17) -0.0016(10) 0.0452(13) 0.0038(9)
O1 0.172(10) 0.074(6) 0.128(8) 0.015(5) 0.114(8) 0.049(6)
O2 0.049(6) 0.157(11) 0.208(14) 0.053(9) 0.037(7) -0.004(6)
O3 0.082(6) 0.093(6) 0.068(6) -0.022(5) 0.018(5) 0.009(5)
O4 0.100(7) 0.068(5) 0.098(7) 0.042(5) 0.021(6) 0.022(5)
P1 0.0365(12) 0.0243(9) 0.0484(13) -0.0003(9) 0.0253(11) -0.0017(8)
P2 0.0320(11) 0.0285(9) 0.0390(12) 0.0018(9) 0.0208(10) -0.0026(8)
P3 0.0398(12) 0.0347(11) 0.0559(15) -0.0057(10) 0.0310(12) -0.0022(9)
P4 0.0387(12) 0.0253(9) 0.0422(13) -0.0007(9) 0.0217(11) -0.0016(8)
Pt 0.03456(19) 0.02788(16) 0.0428(2) 0.00293(13) 0.02453(16) 0.00162(12)
W 0.0367(2) 0.0413(2) 0.0594(3) 0.00405(17) 0.02242(19) 0.00320(15)

loop_
_atom_type_symbol
_atom_type_description
_atom_type_scat_dispersion_real
_atom_type_scat_dispersion_imag
_atom_type_scat_source
C C 0.0033 0.0016 'International Tables Vol C Tables 4.2.6.8 and 6.1.1.4'
H H 0.0000 0.0000 'International Tables Vol C Tables 4.2.6.8 and 6.1.1.4'
Cl Cl 0.1484 0.1585 'International Tables Vol C Tables 4.2.6.8 and 6.1.1.4'
O O 0.0106 0.0060 'International Tables Vol C Tables 4.2.6.8 and 6.1.1.4'
P P 0.1023 0.0942 'International Tables Vol C Tables 4.2.6.8 and 6.1.1.4'
Pt Pt -1.7033 8.3905 'International Tables Vol C Tables 4.2.6.8 and 6.1.1.4'
W W -0.8490 6.8722 'International Tables Vol C Tables 4.2.6.8 and 6.1.1.4'

loop_
_geom_angle_atom_site_label_1
_geom_angle_atom_site_label_2
_geom_angle_atom_site_label_3
_geom_angle
O1 C1 W 173.9(12)
O2 C2 W 170.9(11)
O3 C3 W 178.5(10)
O4 C4 W 177.1(11)
C6 C5 C9 118.7(7)
C6 C5 P1 124.3(6)
C9 C5 P1 117.0(5)
C7 C6 C5 120.8(7)
C6 C7 C8 121.5(8)
C7 C8 C10 118.2(7)
C7 C8 P3 121.2(6)
C10 C8 P3 120.5(6)
C10 C9 C5 120.0(7)
C10 C9 P2 122.7(6)
C5 C9 P2 117.0(5)
C9 C10 C8 120.4(7)
C9 C10 C11 123.1(7)
C8 C10 C11 116.4(7)
C12 C11 C10 157.0(8)
C11 C12 P4 151.0(7)
C21 C20 C25 118.8(10)
C21 C20 P1 121.2(8)
C25 C20 P1 119.9(8)
C22 C21 C20 121.6(11)
C21 C22 C23 118.4(13)
C24 C23 C22 119.8(12)
C25 C24 C23 119.3(12)
C24 C25 C20 122.0(11)
C31 C30 C35 118.8(8)
C31 C30 P1 122.8(7)
C35 C30 P1 118.2(7)
C30 C31 C32 121.7(11)
C33 C32 C31 119.3(12)
C32 C33 C34 122.2(11)
C35 C34 C33 118.6(12)
C34 C35 C30 119.3(11)
C41 C40 C45 119.7(8)
C41 C40 P2 120.3(7)
C45 C40 P2 119.9(6)
C42 C41 C40 119.9(9)
C43 C42 C41 120.0(10)
C42 C43 C44 121.0(9)
C45 C44 C43 119.2(10)
C44 C45 C40 120.1(9)
C55 C50 C51 119.5(8)
C55 C50 P2 116.6(6)
C51 C50 P2 123.7(7)
C50 C51 C52 120.0(9)
C53 C52 C51 120.5(9)
C54 C53 C52 119.2(9)
C53 C54 C55 121.4(10)
C50 C55 C54 119.3(9)
C65 C60 C61 118.0(9)
C65 C60 P3 116.7(7)
C61 C60 P3 125.3(7)
C62 C61 C60 119.5(9)
C63 C62 C61 120.9(9)
C62 C63 C64 119.2(10)
C65 C64 C63 120.9(9)
C64 C65 C60 121.5(9)
C75 C70 C71 117.9(10)
C75 C70 P3 121.2(9)
C71 C70 P3 120.8(8)
C70 C71 C72 122.4(13)
C73 C72 C71 119.9(14)
C74 C73 C72 119.8(13)
C73 C74 C75 119.9(14)
C70 C75 C74 120.2(13)
C81 C80 C85 118.5(10)
C81 C80 P4 121.5(7)
C85 C80 P4 120.0(8)
C80 C81 C82 122.0(12)
C83 C82 C81 117.5(15)
C82 C83 C84 122.4(13)
C85 C84 C83 116.9(14)
C84 C85 C80 122.6(13)
C95 C90 C91 119.0(8)
C95 C90 P4 122.7(7)
C91 C90 P4 118.3(7)
C92 C91 C90 119.8(10)
C93 C92 C91 121.0(11)
C92 C93 C94 120.2(10)
C93 C94 C95 120.3(11)
C90 C95 C94 119.7(9)
C20 P1 C5 105.2(4)
C20 P1 C30 105.6(4)
C5 P1 C30 105.1(4)
C20 P1 Pt 115.7(3)
C5 P1 Pt 108.4(3)
C30 P1 Pt 115.9(3)
C50 P2 C40 110.2(4)
C50 P2 C9 102.5(4)
C40 P2 C9 106.2(4)
C50 P2 Pt 115.1(3)
C40 P2 Pt 113.5(3)
C9 P2 Pt 108.3(2)
C70 P3 C60 100.5(4)
C70 P3 C8 99.7(4)
C60 P3 C8 103.9(4)
C70 P3 W 118.9(3)
C60 P3 W 115.2(3)
C8 P3 W 116.0(3)
C12 P4 C90 104.6(4)
C12 P4 C80 102.0(4)
C90 P4 C80 102.7(4)
C12 P4 W 101.6(3)
C90 P4 W 119.6(3)
C80 P4 W 123.4(3)
P2 Pt P1 88.32(7)
P2 Pt Cl1 89.73(8)
P1 Pt Cl1 176.54(9)
P2 Pt Cl2 176.92(8)
P1 Pt Cl2 91.35(8)
Cl1 Pt Cl2 90.76(8)
C2 W C4 86.5(5)
C2 W C3 91.6(5)
C4 W C3 88.4(4)
C2 W C1 85.1(6)
C4 W C1 87.0(5)
C3 W C1 174.5(5)
C2 W P4 176.8(4)
C4 W P4 90.3(3)
C3 W P4 88.1(3)
C1 W P4 95.0(4)
C2 W P3 95.8(4)
C4 W P3 176.8(3)
C3 W P3 89.3(3)
C1 W P3 95.4(3)
P4 W P3 87.39(7)
O113 C112 C111 128(2)
C112 O113 C114 148(3)
O113 C114 C115 107(2)
O123 C124 C125 146(4)
C124 O123 C122 155(5)
O123 C122 C121 95(4)
O133 C132 C131 155(7)
C134 O133 C132 140(4)
O133 C134 C135 106(3)

loop_
_geom_bond_atom_site_label_1
_geom_bond_atom_site_label_2
_geom_bond_distance
C1 O1 1.133(13)
C1 W 2.027(13)
C2 O2 1.166(14)
C2 W 1.949(11)
C3 O3 1.150(12)
C3 W 2.028(12)
C4 O4 1.159(13)
C4 W 1.979(13)
C5 C6 1.398(11)
C5 C9 1.414(10)
C5 P1 1.818(8)
C6 C7 1.392(12)
C7 C8 1.393(11)
C8 C10 1.415(11)
C8 P3 1.860(8)
C9 C10 1.409(10)
C9 P2 1.832(7)
C10 C11 1.420(10)
C11 C12 1.201(10)
C12 P4 1.759(8)
C20 C21 1.386(14)
C20 C25 1.389(14)
C20 P1 1.802(10)
C21 C22 1.368(16)
C22 C23 1.420(19)
C23 C24 1.41(2)
C24 C25 1.341(16)
C30 C31 1.357(12)
C30 C35 1.387(13)
C30 P1 1.819(8)
C31 C32 1.373(15)
C32 C33 1.306(18)
C33 C34 1.386(18)
C34 C35 1.383(13)
C40 C41 1.393(11)
C40 C45 1.396(12)
C40 P2 1.820(8)
C41 C42 1.383(12)
C42 C43 1.356(15)
C43 C44 1.406(15)
C44 C45 1.368(12)
C50 C55 1.385(12)
C50 C51 1.388(11)
C50 P2 1.817(8)
C51 C52 1.391(13)
C52 C53 1.379(14)
C53 C54 1.365(14)
C54 C55 1.396(13)
C60 C65 1.394(12)
C60 C61 1.408(12)
C60 P3 1.836(10)
C61 C62 1.392(13)
C62 C63 1.379(13)
C63 C64 1.379(14)
C64 C65 1.355(13)
C70 C75 1.345(14)
C70 C71 1.362(15)
C70 P3 1.833(9)
C71 C72 1.403(16)
C72 C73 1.354(19)
C73 C74 1.34(2)
C74 C75 1.463(15)
C80 C81 1.359(13)
C80 C85 1.406(13)
C80 P4 1.811(9)
C81 C82 1.397(15)
C82 C83 1.38(2)
C83 C84 1.42(2)
C84 C85 1.352(17)
C90 C95 1.386(13)
C90 C91 1.395(12)
C90 P4 1.809(9)
C91 C92 1.376(14)
C92 C93 1.355(17)
C93 C94 1.369(17)
C94 C95 1.390(14)
Cl1 Pt 2.350(2)
Cl2 Pt 2.351(2)
P1 Pt 2.210(2)
P2 Pt 2.210(2)
P3 W 2.598(2)
P4 W 2.515(2)
C111 C112 1.570(17)
C112 O113 1.272(16)
O113 C114 1.357(18)
C114 C115 1.487(19)
C125 C124 1.556(19)
C124 O123 1.43(2)
O123 C122 1.50(2)
C122 C121 1.55(2)
C131 C132 1.65(3)
C132 O133 1.60(3)
O133 C134 1.49(2)
C134 C135 1.56(2)

loop_
_geom_torsion_atom_site_label_1
_geom_torsion_atom_site_label_2
_geom_torsion_atom_site_label_3
_geom_torsion_atom_site_label_4
_geom_torsion
C9 C5 C6 C7 1.8(14)
P1 C5 C6 C7 -177.7(7)
C5 C6 C7 C8 -3.6(15)
C6 C7 C8 C10 0.2(14)
C6 C7 C8 P3 -177.0(8)
C6 C5 C9 C10 3.3(12)
P1 C5 C9 C10 -177.2(6)
C6 C5 C9 P2 -171.1(7)
P1 C5 C9 P2 8.4(9)
C5 C9 C10 C8 -6.6(12)
P2 C9 C10 C8 167.4(6)
C5 C9 C10 C11 170.9(8)
P2 C9 C10 C11 -15.0(11)
C7 C8 C10 C9 4.9(13)
P3 C8 C10 C9 -177.9(6)
C7 C8 C10 C11 -172.9(8)
P3 C8 C10 C11 4.4(11)
C9 C10 C11 C12 -153(2)
C8 C10 C11 C12 25(3)
C10 C11 C12 P4 -2(3)
C25 C20 C21 C22 -0.8(16)
P1 C20 C21 C22 -177.7(9)
C20 C21 C22 C23 0.4(18)
C21 C22 C23 C24 -1.8(19)
C22 C23 C24 C25 3.8(18)
C23 C24 C25 C20 -4.3(17)
C21 C20 C25 C24 2.9(15)
P1 C20 C25 C24 179.8(9)
C35 C30 C31 C32 -2.5(15)
P1 C30 C31 C32 172.5(8)
C30 C31 C32 C33 4.1(19)
C31 C32 C33 C34 -4(2)
C32 C33 C34 C35 2(2)
C33 C34 C35 C30 -0.2(17)
C31 C30 C35 C34 0.5(15)
P1 C30 C35 C34 -174.7(8)
C45 C40 C41 C42 -1.7(12)
P2 C40 C41 C42 -177.3(7)
C40 C41 C42 C43 -0.3(14)
C41 C42 C43 C44 2.3(15)
C42 C43 C44 C45 -2.4(15)
C43 C44 C45 C40 0.4(13)
C41 C40 C45 C44 1.6(13)
P2 C40 C45 C44 177.2(7)
C55 C50 C51 C52 -0.2(13)
P2 C50 C51 C52 -175.2(7)
C50 C51 C52 C53 1.0(14)
C51 C52 C53 C54 -0.8(15)
C52 C53 C54 C55 -0.2(15)
C51 C50 C55 C54 -0.8(13)
P2 C50 C55 C54 174.5(7)
C53 C54 C55 C50 1.0(15)
C65 C60 C61 C62 2.1(12)
P3 C60 C61 C62 179.6(6)
C60 C61 C62 C63 -1.6(13)
C61 C62 C63 C64 0.0(14)
C62 C63 C64 C65 1.1(14)
C63 C64 C65 C60 -0.5(14)
C61 C60 C65 C64 -1.1(13)
P3 C60 C65 C64 -178.8(7)
C75 C70 C71 C72 3.3(19)
P3 C70 C71 C72 179.0(11)
C70 C71 C72 C73 -3(2)
C71 C72 C73 C74 2(2)
C72 C73 C74 C75 -1(2)
C71 C70 C75 C74 -2.0(18)
P3 C70 C75 C74 -177.7(10)
C73 C74 C75 C70 1(2)
C85 C80 C81 C82 -2.6(14)
P4 C80 C81 C82 177.5(8)
C80 C81 C82 C83 1.5(16)
C81 C82 C83 C84 1.1(19)
C82 C83 C84 C85 -2(2)
C83 C84 C85 C80 1.1(18)
C81 C80 C85 C84 1.3(15)
P4 C80 C85 C84 -178.9(9)
C95 C90 C91 C92 1.6(15)
P4 C90 C91 C92 -176.5(9)
C90 C91 C92 C93 -0.9(18)
C91 C92 C93 C94 0(2)
C92 C93 C94 C95 0(2)
C91 C90 C95 C94 -1.6(15)
P4 C90 C95 C94 176.4(8)
C93 C94 C95 C90 1.0(18)
C21 C20 P1 C5 -19.5(9)
C25 C20 P1 C5 163.6(8)
C21 C20 P1 C30 -130.4(8)
C25 C20 P1 C30 52.8(8)
C21 C20 P1 Pt 100.0(8)
C25 C20 P1 Pt -76.8(8)
C6 C5 P1 C20 -67.5(9)
C9 C5 P1 C20 112.9(7)
C6 C5 P1 C30 43.7(9)
C9 C5 P1 C30 -135.9(7)
C6 C5 P1 Pt 168.2(7)
C9 C5 P1 Pt -11.4(7)
C31 C30 P1 C20 28.9(9)
C35 C30 P1 C20 -156.1(7)
C31 C30 P1 C5 -82.0(8)
C35 C30 P1 C5 93.0(7)
C31 C30 P1 Pt 158.3(7)
C35 C30 P1 Pt -26.7(8)
C55 C50 P2 C40 171.6(7)
C51 C50 P2 C40 -13.3(8)
C55 C50 P2 C9 -75.7(7)
C51 C50 P2 C9 99.4(7)
C55 C50 P2 Pt 41.6(7)
C51 C50 P2 Pt -143.3(6)
C41 C40 P2 C50 -50.6(8)
C45 C40 P2 C50 133.8(7)
C41 C40 P2 C9 -160.9(7)
C45 C40 P2 C9 23.5(8)
C41 C40 P2 Pt 80.2(7)
C45 C40 P2 Pt -95.4(7)
C10 C9 P2 C50 -53.7(7)
C5 C9 P2 C50 120.5(6)
C10 C9 P2 C40 61.9(7)
C5 C9 P2 C40 -123.9(6)
C10 C9 P2 Pt -175.8(6)
C5 C9 P2 Pt -1.6(7)
C75 C70 P3 C60 -153.9(9)
C71 C70 P3 C60 30.5(10)
C75 C70 P3 C8 99.9(9)
C71 C70 P3 C8 -75.7(10)
C75 C70 P3 W -27.1(10)
C71 C70 P3 W 157.2(8)
C65 C60 P3 C70 73.8(7)
C61 C60 P3 C70 -103.7(7)
C65 C60 P3 C8 176.7(6)
C61 C60 P3 C8 -0.9(8)
C65 C60 P3 W -55.4(7)
C61 C60 P3 W 127.1(6)
C7 C8 P3 C70 -15.7(9)
C10 C8 P3 C70 167.1(7)
C7 C8 P3 C60 -119.2(8)
C10 C8 P3 C60 63.6(8)
C7 C8 P3 W 113.3(7)
C10 C8 P3 W -63.9(8)
C11 C12 P4 C90 134.7(15)
C11 C12 P4 C80 -118.5(15)
C11 C12 P4 W 9.6(16)
C95 C90 P4 C12 -1.1(9)
C91 C90 P4 C12 176.9(7)
C95 C90 P4 C80 -107.3(8)
C91 C90 P4 C80 70.7(8)
C95 C90 P4 W 111.7(8)
C91 C90 P4 W -70.3(8)
C81 C80 P4 C12 -22.0(8)
C85 C80 P4 C12 158.1(7)
C81 C80 P4 C90 86.2(8)
C85 C80 P4 C90 -93.6(8)
C81 C80 P4 W -134.7(7)
C85 C80 P4 W 45.4(8)
C50 P2 Pt P1 -118.2(3)
C40 P2 Pt P1 113.4(3)
C9 P2 Pt P1 -4.2(3)
C50 P2 Pt Cl1 58.9(3)
C40 P2 Pt Cl1 -69.4(3)
C9 P2 Pt Cl1 172.9(3)
C50 P2 Pt Cl2 157.9(14)
C40 P2 Pt Cl2 29.6(15)
C9 P2 Pt Cl2 -88.1(14)
C20 P1 Pt P2 -109.9(3)
C5 P1 Pt P2 7.9(3)
C30 P1 Pt P2 125.8(3)
C20 P1 Pt Cl1 -165.5(12)
C5 P1 Pt Cl1 -47.8(13)
C30 P1 Pt Cl1 70.1(13)
C20 P1 Pt Cl2 67.0(3)
C5 P1 Pt Cl2 -175.2(3)
C30 P1 Pt Cl2 -57.3(3)
O2 C2 W C4 19(9)
O2 C2 W C3 107(9)
O2 C2 W C1 -68(9)
O2 C2 W P4 24(16)
O2 C2 W P3 -163(9)
O4 C4 W C2 -67(21)
O4 C4 W C3 -159(22)
O4 C4 W C1 18(21)
O4 C4 W P4 113(21)
O4 C4 W P3 157(17)
O3 C3 W C2 -153(40)
O3 C3 W C4 -66(40)
O3 C3 W C1 -100(40)
O3 C3 W P4 24(40)
O3 C3 W P3 112(40)
O1 C1 W C2 40(10)
O1 C1 W C4 -46(10)
O1 C1 W C3 -13(13)
O1 C1 W P4 -136(10)
O1 C1 W P3 136(10)
C12 P4 W C2 133(8)
C90 P4 W C2 18(8)
C80 P4 W C2 -115(8)
C12 P4 W C4 137.3(4)
C90 P4 W C4 22.9(5)
C80 P4 W C4 -109.8(5)
C12 P4 W C3 48.9(4)
C90 P4 W C3 -65.5(4)
C80 P4 W C3 161.8(4)
C12 P4 W C1 -135.6(4)
C90 P4 W C1 109.9(5)
C80 P4 W C1 -22.7(5)
C12 P4 W P3 -40.4(3)
C90 P4 W P3 -154.9(3)
C80 P4 W P3 72.5(3)
C70 P3 W C2 20.7(6)
C60 P3 W C2 140.2(5)
C8 P3 W C2 -98.2(5)
C70 P3 W C4 156(6)
C60 P3 W C4 -84(6)
C8 P3 W C4 37(6)
C70 P3 W C3 112.2(5)
C60 P3 W C3 -128.3(4)
C8 P3 W C3 -6.7(4)
C70 P3 W C1 -64.9(5)
C60 P3 W C1 54.5(5)
C8 P3 W C1 176.2(5)
C70 P3 W P4 -159.7(4)
C60 P3 W P4 -40.2(3)
C8 P3 W P4 81.4(3)
C111 C112 O113 C114 145(4)
C112 O113 C114 C115 138(4)
C125 C124 O123 C122 -124(10)
C124 O123 C122 C121 62(11)
C131 C132 O133 C134 -50(18)
C132 O133 C134 C135 -30(9)
